data_7249647
loop_
_publ_author_name
'Mrvo\<s-Sermek, Draginja'
'Ta\<sner, Marina'
'Vu\<sak, Darko'
'Judas, Nenad'
'Wzgarda-Raj, Kinga'
'\/Dilovi\'c, Ivica'
'Matkovic-Calogovic, Dubravka'

_publ_section_title
;
 Robustness and stability of the L-carnosine copper(II) dimer. Changes in
 the copper coordination sphere upon heating/solvent substitution
;
_journal_name_full CrystEngComm
_journal_paper_doi 10.1039/D4CE01070A
_journal_year 2024
_chemical_absolute_configuration syn
_chemical_formula_moiety 'C18 H24 Cu2 N8 O6, 2(H2 O)'
_chemical_formula_sum 'C18 H28 Cu2 N8 O8'
_chemical_properties_physical Moisture-sensitive
_space_group_crystal_system orthorhombic
_space_group_IT_number 23
_space_group_name_Hall 'I 2 2'
_space_group_name_H-M_alt 'I 2 2 2'
_atom_sites_solution_hydrogens mixed
_atom_sites_solution_primary dual
_audit_creation_date 2024-01-18
_audit_creation_method
;
Olex2 1.5
(compiled 2023.08.24 svn.re1ec1418 for OlexSys, GUI svn.r6817)
;
_audit_update_record
;
2024-01-22 deposited with the CCDC.	2024-11-19 downloaded from the CCDC.
;
_cell_angle_alpha 90.0
_cell_angle_beta 90.0
_cell_angle_gamma 90.0
_cell_formula_units_Z 4
_cell_length_a 12.09436(16)
_cell_length_b 13.9509(2)
_cell_length_c 20.3839(3)
_cell_measurement_reflns_used 8572
_cell_measurement_temperature 170(1)
_cell_measurement_theta_max 75.6690
_cell_measurement_theta_min 3.8620
_cell_volume 3439.32(8)
_computing_cell_refinement 'CrysAlisPro 1.171.43.91a (Rigaku OD, 2023)'
_computing_data_collection 'CrysAlisPro system (CCD 42.53a 64-bit (release 15-04-2022))'
_computing_data_reduction 'CrysAlisPro 1.171.43.91a (Rigaku OD, 2023)'
_computing_molecular_graphics 'Olex2 1.5 (Dolomanov et al., 2009)'
_computing_publication_material 'Olex2 1.5 (Dolomanov et al., 2009)'
_computing_structure_refinement 'SHELXL 2018/3 (Sheldrick, 2015)'
_computing_structure_solution 'SHELXT  (Sheldrick, 2015)'
_diffrn_ambient_environment air
_diffrn_ambient_temperature 170(1)
_diffrn_detector 'Hybrid Pixel Array Detector'
_diffrn_detector_area_resol_mean 10.0000
_diffrn_detector_type HyPix
_diffrn_measured_fraction_theta_full 0.967
_diffrn_measured_fraction_theta_max 0.950
_diffrn_measurement_details
;
List of Runs (angles in degrees, time in seconds):

  # Type    Start    End  Width  t~exp~   \w     \q     \k     \f   Frames
#--------------------------------------------------------------------------
  1  \w     35.00  65.00   0.50    0.80    --  106.90 -99.00 -60.00   60
  2  \w     72.00  98.00   0.50    0.80    --  106.90 -99.00 -60.00   52
  3  \w    -30.00  25.00   0.50    0.40    --  -47.16  35.00-167.00  110
  4  \w    -39.00 -14.00   0.50    0.80    --  -86.25  35.00-167.00   50
  5  \w    -61.00 -35.00   0.50    0.80    --  -86.25  57.00-120.00   52
  6  \w    -40.00 -13.00   0.50    0.80    --  -86.25  38.00   0.00   54
  7  \w    -25.00  28.00   0.50    0.40    --  -47.16  19.00 -30.00  106
  8  \w   -120.00 -35.00   0.50    0.40    --  -47.16 -35.00  35.00  170
  9  \w   -120.00 -95.00   0.50    0.80    --  -86.25-111.00-177.00   50
 10  \w   -119.00 -92.00   0.50    0.40    --  -47.16-125.00  90.00   54
 11  \w     39.00  65.00   0.50    0.80    --  106.90 -57.00 -60.00   52
 12  \w     38.00  66.00   0.50    0.80    --  106.90 -57.00   0.00   56
 13  \w     35.00  60.00   0.50    0.80    --  106.90 -57.00-150.00   50
 14  \w     38.00  66.00   0.50    0.80    --  106.90 -57.00 -90.00   56
 15  \w     35.00  60.00   0.50    0.80    --  106.90 -57.00 -30.00   50
 16  \w     38.00  63.00   0.50    0.80    --  106.90 -57.00  30.00   50
 17  \w     37.00  63.00   0.50    0.80    --  106.90 -57.00 150.00   52
 18  \w     41.00  66.00   0.50    0.80    --  106.90 -57.00-180.00   50
 19  \w     99.00 174.00   0.50    0.80    --  106.90  35.00-167.00  150
 20  \w    140.00 166.00   0.50    0.80    --  106.90  19.00-180.00   52
 21  \w     94.00 130.00   0.50    0.80    --  106.90  19.00-180.00   72
 22  \w     96.00 169.00   0.50    0.80    --  106.90  19.00 -30.00  146
 23  \w    138.00 177.00   0.50    0.80    --  106.90  92.00  20.00   78
 24  \w    142.00 176.00   0.50    0.80    --  106.90 125.00  30.00   68
 25  \w    100.00 130.00   0.50    0.80    --  106.90 125.00  30.00   60
;
_diffrn_measurement_device 'four-circle diffractometer'
_diffrn_measurement_device_type 'XtaLAB Synergy, Dualflex, HyPix'
_diffrn_measurement_method '\w scans'
_diffrn_orient_matrix_type 'CrysAlisPro convention (1999,Acta A55,543-557)'
_diffrn_orient_matrix_UB_11 0.0819105000
_diffrn_orient_matrix_UB_12 -0.0820513000
_diffrn_orient_matrix_UB_13 0.0139773000
_diffrn_orient_matrix_UB_21 0.0941205000
_diffrn_orient_matrix_UB_22 0.0593775000
_diffrn_orient_matrix_UB_23 -0.0307188000
_diffrn_orient_matrix_UB_31 0.0257464000
_diffrn_orient_matrix_UB_32 0.0439237000
_diffrn_orient_matrix_UB_33 0.0676330000
_diffrn_radiation_monochromator mirror
_diffrn_radiation_probe x-ray
_diffrn_radiation_type 'Cu K\a'
_diffrn_radiation_wavelength 1.54184
_diffrn_reflns_av_R_equivalents 0.0150
_diffrn_reflns_av_unetI/netI 0.0128
_diffrn_reflns_Laue_measured_fraction_full 0.967
_diffrn_reflns_Laue_measured_fraction_max 0.950
_diffrn_reflns_limit_h_max 15
_diffrn_reflns_limit_h_min -14
_diffrn_reflns_limit_k_max 17
_diffrn_reflns_limit_k_min -17
_diffrn_reflns_limit_l_max 25
_diffrn_reflns_limit_l_min -20
_diffrn_reflns_number 10171
_diffrn_reflns_point_group_measured_fraction_full 0.975
_diffrn_reflns_point_group_measured_fraction_max 0.934
_diffrn_reflns_theta_full 67.684
_diffrn_reflns_theta_max 77.368
_diffrn_reflns_theta_min 4.251
_diffrn_source 'micro-focus sealed X-ray tube'
_diffrn_source_type 'PhotonJet (Cu) X-ray Source'
_exptl_absorpt_correction_T_max 1.00000
_exptl_absorpt_correction_T_min 0.68762
_exptl_absorpt_correction_type multi-scan
_exptl_absorpt_process_details
;
CrysAlisPro 1.171.43.91a (Rigaku Oxford Diffraction, 2023)
Empirical absorption correction using spherical harmonics,
implemented in SCALE3 ABSPACK scaling algorithm.
;
_exptl_crystal_colour blue
_exptl_crystal_colour_primary blue
_exptl_crystal_description prism
_exptl_crystal_size_max 0.155
_exptl_crystal_size_mid 0.148
_exptl_crystal_size_min 0.098
_refine_diff_density_max 0.603
_refine_diff_density_min -0.320
_refine_diff_density_rms 0.051
_refine_ls_abs_structure_details
;
 Flack x determined using 1452 quotients [(I+)-(I-)]/[(I+)+(I-)]
 (Parsons, Flack and Wagner, Acta Cryst. B69 (2013) 249-259).
;
_refine_ls_abs_structure_Flack 0.026(9)
_refine_ls_extinction_method none
_refine_ls_goodness_of_fit_ref 1.042
_refine_ls_hydrogen_treatment constr
_refine_ls_matrix_type full
_refine_ls_number_parameters 166
_refine_ls_number_reflns 3440
_refine_ls_number_restraints 0
_refine_ls_restrained_S_all 1.042
_refine_ls_R_factor_all 0.0299
_refine_ls_R_factor_gt 0.0298
_refine_ls_shift/su_max 0.001
_refine_ls_shift/su_mean 0.000
_refine_ls_structure_factor_coef Fsqd
_refine_ls_weighting_details 'w=1/[\s^2^(Fo^2^)+(0.0552P)^2^+2.0329P] where P=(Fo^2^+2Fc^2^)/3'
_refine_ls_weighting_scheme calc
_refine_ls_wR_factor_gt 0.0816
_refine_ls_wR_factor_ref 0.0818
_reflns_Friedel_coverage 0.757
_reflns_Friedel_fraction_full 0.986
_reflns_Friedel_fraction_max 0.913
_reflns_number_gt 3408
_reflns_number_total 3440
_reflns_threshold_expression 'I > 2\s(I)'
_cod_data_source_file d4ce01070a2.cif
_cod_data_source_block 2_170k
_cod_original_cell_volume 3439.30(8)
_cod_database_code 7249647
_shelx_shelxl_version_number 2018/3
_shelx_space_group_comment
;
The symmetry employed for this shelxl refinement is uniquely defined
by the following loop, which should always be used as a source of
symmetry information in preference to the above space-group names.
They are only intended as comments.
;
_cell_oxdiff_angle_alpha 89.9988(11)
_cell_oxdiff_angle_beta 89.9698(11)
_cell_oxdiff_angle_gamma 89.9945(14)
_cell_oxdiff_length_a 12.0923(2)
_cell_oxdiff_length_b 13.9548(3)
_cell_oxdiff_length_c 20.38161(17)
_cell_oxdiff_measurement_reflns_used 8572
_cell_oxdiff_volume 3439.30(9)
_shelx_estimated_absorpt_t_max 0.835
_shelx_estimated_absorpt_t_min 0.757
_reflns_odcompleteness_completeness 99.89
_reflns_odcompleteness_iscentric 1
_reflns_odcompleteness_theta 66.97
_olex2_refinement_description
;
1. Fixed Uiso
 At 1.2 times of:
  All C(H) groups, All C(H,H) groups, All N(H) groups, All N(H,H) groups
 At 1.5 times of:
  All O(H,H) groups
2.a Free rotating group:
 OW1(HW1A,HW1B)
2.b Ternary CH refined with riding coordinates:
 C5(H5)
2.c Secondary CH2 refined with riding coordinates:
 N1(H1A,H1B), C1(H1C,H1D), C2(H2A,H2B), C6(H6A,H6B)
2.d Aromatic/amide H refined with riding coordinates:
 N4(H4), C8(H8), C9(H9)
;
_olex2_submission_special_instructions 'No special instructions were received'
_oxdiff_exptl_absorpt_empirical_details
;
Empirical correction (ABSPACK) includes:
- Absorption correction using spherical harmonics
- Frame scaling
- Detector area scaling
;
_oxdiff_exptl_absorpt_empirical_full_max 1.502
_oxdiff_exptl_absorpt_empirical_full_min 0.739

loop_
_space_group_symop_operation_xyz
'x, y, z'
'-x, -y, z'
'-x, y, -z'
'x, -y, -z'
'x+1/2, y+1/2, z+1/2'
'-x+1/2, -y+1/2, z+1/2'
'-x+1/2, y+1/2, -z+1/2'
'x+1/2, -y+1/2, -z+1/2'

loop_
_atom_site_label
_atom_site_type_symbol
_atom_site_fract_x
_atom_site_fract_y
_atom_site_fract_z
_atom_site_U_iso_or_equiv
_atom_site_adp_type
_atom_site_occupancy
_atom_site_site_symmetry_order
_atom_site_calc_flag
_atom_site_refinement_flags_posn
_atom_site_refinement_flags_adp
_atom_site_refinement_flags_occupancy
_atom_site_disorder_assembly
_atom_site_disorder_group
Cu1 Cu 0.40689(3) 0.34286(3) 0.67622(2) 0.03036(13) Uani 1 1 d . . . . .
O1 O 0.34702(15) 0.35263(15) 0.58592(9) 0.0320(4) Uani 1 1 d . . . . .
O2 O 0.19131(17) 0.3845(2) 0.53182(11) 0.0462(6) Uani 1 1 d . . . . .
O3 O 0.1044(2) 0.36498(19) 0.76955(13) 0.0526(6) Uani 1 1 d . . . . .
N1 N 0.4587(2) 0.3032(2) 0.76484(13) 0.0429(6) Uani 1 1 d . . . . .
H1A H 0.519475 0.265338 0.760402 0.051 Uiso 1 1 calc R U . . .
H1B H 0.478976 0.356292 0.787798 0.051 Uiso 1 1 calc R U . . .
N2 N 0.25297(19) 0.35669(18) 0.70208(11) 0.0317(5) Uani 1 1 d . . . . .
N4 N 0.30387(19) 0.59219(18) 0.58228(11) 0.0312(5) Uani 1 1 d . . . . .
H4 H 0.262962 0.591358 0.546580 0.037 Uiso 1 1 calc R U . . .
N3 N 0.4433(2) 0.62030(17) 0.64760(11) 0.0302(4) Uani 1 1 d . . . . .
C1 C 0.3734(3) 0.2504(3) 0.80263(18) 0.0498(8) Uani 1 1 d . . . . .
H1C H 0.405649 0.227653 0.844472 0.060 Uiso 1 1 calc R U . . .
H1D H 0.349260 0.193517 0.777308 0.060 Uiso 1 1 calc R U . . .
C2 C 0.2742(3) 0.3134(3) 0.81693(16) 0.0493(8) Uani 1 1 d . . . . .
H2A H 0.300848 0.370927 0.840580 0.059 Uiso 1 1 calc R U . . .
H2B H 0.225029 0.278051 0.847306 0.059 Uiso 1 1 calc R U . . .
C3 C 0.2049(3) 0.3470(2) 0.75936(15) 0.0400(6) Uani 1 1 d . . . . .
C4 C 0.2441(2) 0.3723(2) 0.58373(14) 0.0322(6) Uani 1 1 d . . . . .
C5 C 0.1857(2) 0.3922(2) 0.64799(14) 0.0304(5) Uani 1 1 d . . . . .
H5 H 0.112467 0.358960 0.648253 0.037 Uiso 1 1 calc R U . A 2
C6 C 0.1676(2) 0.5020(2) 0.65314(15) 0.0336(6) Uani 1 1 d . . . . .
H6A H 0.112778 0.522334 0.619875 0.040 Uiso 1 1 calc R U . . .
H6B H 0.137466 0.517671 0.697007 0.040 Uiso 1 1 calc R U . . .
C7 C 0.2736(2) 0.5560(2) 0.64273(13) 0.0296(5) Uani 1 1 d . . . . .
C8 C 0.3614(2) 0.57423(19) 0.68273(14) 0.0303(5) Uani 1 1 d . . . . .
H8 H 0.365561 0.557778 0.727881 0.036 Uiso 1 1 calc R U . . .
C9 C 0.4050(2) 0.6285(2) 0.58706(14) 0.0328(5) Uani 1 1 d . . . . .
H9 H 0.444696 0.656533 0.551714 0.039 Uiso 1 1 calc R U . . .
OW1 O 0.4521(3) 0.1730(2) 0.63935(17) 0.0705(9) Uani 1 1 d G . . . .
HW1A H 0.520749 0.154592 0.640580 0.106 Uiso 1 1 d G U . . .
HW1B H 0.440233 0.187047 0.598392 0.106 Uiso 1 1 d G U . . .

loop_
_atom_site_aniso_label
_atom_site_aniso_U_11
_atom_site_aniso_U_22
_atom_site_aniso_U_33
_atom_site_aniso_U_23
_atom_site_aniso_U_13
_atom_site_aniso_U_12
Cu1 0.02668(19) 0.0422(2) 0.02217(19) 0.00231(15) 0.00060(14) -0.00812(16)
O1 0.0240(8) 0.0460(10) 0.0259(9) -0.0017(8) 0.0009(7) -0.0014(8)
O2 0.0273(10) 0.0813(17) 0.0300(10) -0.0044(11) -0.0013(8) 0.0002(10)
O3 0.0503(14) 0.0598(14) 0.0477(14) 0.0100(11) 0.0264(11) 0.0048(11)
N1 0.0395(13) 0.0586(16) 0.0304(13) 0.0102(12) -0.0011(11) -0.0162(12)
N2 0.0320(11) 0.0428(12) 0.0204(9) 0.0030(9) 0.0055(8) -0.0083(10)
N4 0.0280(11) 0.0440(12) 0.0216(10) -0.0010(9) -0.0003(9) -0.0053(9)
N3 0.0291(10) 0.0373(11) 0.0241(10) 0.0006(9) 0.0001(9) -0.0039(8)
C1 0.0506(19) 0.063(2) 0.0363(16) 0.0219(15) 0.0016(14) -0.0136(16)
C2 0.060(2) 0.0621(19) 0.0257(14) 0.0116(13) 0.0095(15) -0.0141(15)
C3 0.0464(16) 0.0424(14) 0.0310(14) 0.0018(13) 0.0130(12) -0.0069(14)
C4 0.0246(12) 0.0424(14) 0.0296(13) -0.0024(11) 0.0042(10) -0.0044(10)
C5 0.0240(12) 0.0417(14) 0.0256(12) -0.0026(11) 0.0024(10) -0.0059(10)
C6 0.0246(12) 0.0442(14) 0.0320(13) -0.0019(11) 0.0059(10) -0.0063(11)
C7 0.0271(12) 0.0381(13) 0.0236(12) -0.0005(10) 0.0051(10) -0.0057(10)
C8 0.0281(12) 0.0366(12) 0.0262(13) -0.0020(11) 0.0011(11) -0.0025(10)
C9 0.0306(12) 0.0410(13) 0.0269(13) 0.0003(10) -0.0020(11) -0.0086(11)
OW1 0.0764(19) 0.0551(15) 0.080(2) 0.0074(15) -0.0431(17) -0.0020(14)

loop_
_atom_type_symbol
_atom_type_description
_atom_type_scat_dispersion_real
_atom_type_scat_dispersion_imag
_atom_type_scat_source
C C 0.0181 0.0091 'International Tables Vol C Tables 4.2.6.8 and 6.1.1.4'
H H 0.0000 0.0000 'International Tables Vol C Tables 4.2.6.8 and 6.1.1.4'
Cu Cu -1.9646 0.5888 'International Tables Vol C Tables 4.2.6.8 and 6.1.1.4'
N N 0.0311 0.0180 'International Tables Vol C Tables 4.2.6.8 and 6.1.1.4'
O O 0.0492 0.0322 'International Tables Vol C Tables 4.2.6.8 and 6.1.1.4'

loop_
_exptl_crystal_face_index_h
_exptl_crystal_face_index_k
_exptl_crystal_face_index_l
_exptl_crystal_face_perp_dist
0 0 13 0.0769
0 0 -13 0.0705
0 9 0 0.0753
0 -9 0 0.0775
-8 0 0 0.0475
8 0 0 0.0486

loop_
_geom_angle_atom_site_label_1
_geom_angle_atom_site_label_2
_geom_angle_atom_site_label_3
_geom_angle
_geom_angle_site_symmetry_1
_geom_angle_site_symmetry_3
_geom_angle_publ_flag
O1 Cu1 N1 167.58(11) . . ?
N2 Cu1 O1 83.99(9) . . ?
N2 Cu1 N1 94.74(11) . . ?
N2 Cu1 N3 159.09(10) . 2_665 ?
N3 Cu1 O1 92.46(9) 2_665 . ?
N3 Cu1 N1 92.98(11) 2_665 . ?
C4 O1 Cu1 113.81(18) . . ?
Cu1 N1 H1A 109.0 . . ?
Cu1 N1 H1B 109.0 . . ?
H1A N1 H1B 107.8 . . ?
C1 N1 Cu1 113.0(2) . . ?
C1 N1 H1A 109.0 . . ?
C1 N1 H1B 109.0 . . ?
C3 N2 Cu1 131.0(2) . . ?
C3 N2 C5 117.5(3) . . ?
C5 N2 Cu1 111.30(17) . . ?
C7 N4 H4 125.7 . . ?
C9 N4 H4 125.7 . . ?
C9 N4 C7 108.5(2) . . ?
C8 N3 Cu1 128.84(19) . 2_665 ?
C9 N3 Cu1 125.10(19) . 2_665 ?
C9 N3 C8 105.8(2) . . ?
N1 C1 H1C 109.4 . . ?
N1 C1 H1D 109.4 . . ?
N1 C1 C2 111.2(3) . . ?
H1C C1 H1D 108.0 . . ?
C2 C1 H1C 109.4 . . ?
C2 C1 H1D 109.4 . . ?
C1 C2 H2A 107.8 . . ?
C1 C2 H2B 107.8 . . ?
C1 C2 C3 117.9(3) . . ?
H2A C2 H2B 107.2 . . ?
C3 C2 H2A 107.8 . . ?
C3 C2 H2B 107.8 . . ?
O3 C3 N2 123.7(3) . . ?
O3 C3 C2 117.9(3) . . ?
N2 C3 C2 118.4(3) . . ?
O1 C4 C5 117.7(3) . . ?
O2 C4 O1 123.9(3) . . ?
O2 C4 C5 118.1(2) . . ?
N2 C5 C4 109.4(2) . . ?
N2 C5 H5 109.4 . . ?
N2 C5 C6 111.3(2) . . ?
C4 C5 H5 109.4 . . ?
C4 C5 C6 107.8(2) . . ?
C6 C5 H5 109.4 . . ?
C5 C6 H6A 109.3 . . ?
C5 C6 H6B 109.3 . . ?
H6A C6 H6B 108.0 . . ?
C7 C6 C5 111.4(2) . . ?
C7 C6 H6A 109.3 . . ?
C7 C6 H6B 109.3 . . ?
N4 C7 C6 122.4(2) . . ?
C8 C7 N4 105.0(2) . . ?
C8 C7 C6 132.4(3) . . ?
N3 C8 H8 125.2 . . ?
C7 C8 N3 109.6(2) . . ?
C7 C8 H8 125.2 . . ?
N4 C9 H9 124.5 . . ?
N3 C9 N4 111.0(2) . . ?
N3 C9 H9 124.5 . . ?
HW1A OW1 HW1B 104.6 . . ?

loop_
_geom_bond_atom_site_label_1
_geom_bond_atom_site_label_2
_geom_bond_distance
_geom_bond_site_symmetry_2
_geom_bond_publ_flag
Cu1 O1 1.9827(19) . ?
Cu1 N1 1.990(3) . ?
Cu1 N2 1.944(2) . ?
Cu1 N3 1.972(2) 2_665 ?
O1 C4 1.276(3) . ?
O2 C4 1.247(4) . ?
O3 C3 1.258(4) . ?
N1 H1A 0.9100 . ?
N1 H1B 0.9100 . ?
N1 C1 1.484(4) . ?
N2 C3 1.311(4) . ?
N2 C5 1.457(4) . ?
N4 H4 0.8800 . ?
N4 C7 1.381(3) . ?
N4 C9 1.328(4) . ?
N3 C8 1.381(4) . ?
N3 C9 1.323(4) . ?
C1 H1C 0.9900 . ?
C1 H1D 0.9900 . ?
C1 C2 1.516(6) . ?
C2 H2A 0.9900 . ?
C2 H2B 0.9900 . ?
C2 C3 1.516(5) . ?
C4 C5 1.514(4) . ?
C5 H5 1.0000 . ?
C5 C6 1.551(4) . ?
C6 H6A 0.9900 . ?
C6 H6B 0.9900 . ?
C6 C7 1.502(4) . ?
C7 C8 1.362(4) . ?
C8 H8 0.9500 . ?
C9 H9 0.9500 . ?
OW1 HW1A 0.8700 . ?
OW1 HW1B 0.8693 . ?

loop_
_geom_hbond_atom_site_label_D
_geom_hbond_atom_site_label_H
_geom_hbond_atom_site_label_A
_geom_hbond_distance_DH
_geom_hbond_distance_HA
_geom_hbond_distance_DA
_geom_hbond_angle_DHA
_geom_hbond_site_symmetry_A
_geom_hbond_publ_flag
N4 H4 O2 0.88 1.85 2.714(3) 167.4 4_566 yes

loop_
_geom_torsion_atom_site_label_1
_geom_torsion_atom_site_label_2
_geom_torsion_atom_site_label_3
_geom_torsion_atom_site_label_4
_geom_torsion
_geom_torsion_site_symmetry_1
_geom_torsion_site_symmetry_2
_geom_torsion_site_symmetry_3
_geom_torsion_site_symmetry_4
_geom_torsion_publ_flag
Cu1 O1 C4 O2 177.7(2) . . . . ?
Cu1 O1 C4 C5 4.3(3) . . . . ?
Cu1 N1 C1 C2 -63.9(4) . . . . ?
Cu1 N2 C3 O3 174.8(2) . . . . ?
Cu1 N2 C3 C2 -4.5(5) . . . . ?
Cu1 N2 C5 C4 21.1(3) . . . . ?
Cu1 N2 C5 C6 -97.9(2) . . . . ?
Cu1 N3 C8 C7 -175.3(2) 2_665 . . . ?
Cu1 N3 C9 N4 176.08(19) 2_665 . . . ?
O1 C4 C5 N2 -17.0(3) . . . . ?
O1 C4 C5 C6 104.2(3) . . . . ?
O2 C4 C5 N2 169.2(3) . . . . ?
O2 C4 C5 C6 -69.6(3) . . . . ?
N1 C1 C2 C3 65.6(4) . . . . ?
N2 C5 C6 C7 67.5(3) . . . . ?
N4 C7 C8 N3 -0.1(3) . . . . ?
C1 C2 C3 O3 152.5(3) . . . . ?
C1 C2 C3 N2 -28.2(5) . . . . ?
C3 N2 C5 C4 -164.2(3) . . . . ?
C3 N2 C5 C6 76.8(3) . . . . ?
C4 C5 C6 C7 -52.5(3) . . . . ?
C5 N2 C3 O3 1.4(5) . . . . ?
C5 N2 C3 C2 -177.9(3) . . . . ?
C5 C6 C7 N4 94.9(3) . . . . ?
C5 C6 C7 C8 -79.0(4) . . . . ?
C6 C7 C8 N3 174.6(3) . . . . ?
C7 N4 C9 N3 -1.3(3) . . . . ?
C8 N3 C9 N4 1.2(3) . . . . ?
C9 N4 C7 C6 -174.6(3) . . . . ?
C9 N4 C7 C8 0.8(3) . . . . ?
C9 N3 C8 C7 -0.6(3) . . . . ?
